data_7021004
loop_
_publ_author_name
'Khlebnikov, Vsevolod'
'Heckenroth, Marion'
'M\"uller-Bunz, Helge'
'Albrecht, Martin'

_publ_section_title
;
 Platinum(ii) and platinum(iv) complexes stabilized by abnormal/mesoionic
 C4-bound dicarbenes.
;
_journal_issue 12
_journal_name_full 'Dalton transactions (Cambridge, England : 2003)'
_journal_page_first 4197
_journal_page_last 4207
_journal_paper_doi 10.1039/c2dt32423g
_journal_volume 42
_journal_year 2013
_chemical_formula_moiety 'C15 H24 Cl2 N4 Pt, 1.5 (C2 H6 O S)'
_chemical_formula_sum 'C18 H33 Cl2 N4 O1.5 Pt S1.5'
_chemical_formula_weight 643.56
_chemical_name_systematic
;
?
;
_space_group_IT_number 14
_symmetry_cell_setting monoclinic
_symmetry_space_group_name_Hall '-P 2ybc'
_symmetry_space_group_name_H-M 'P 1 21/c 1'
_atom_sites_solution_hydrogens geom
_atom_sites_solution_primary direct
_atom_sites_solution_secondary difmap
_audit_creation_method SHELXL-97
_cell_angle_alpha 90.00
_cell_angle_beta 95.917(16)
_cell_angle_gamma 90.00
_cell_formula_units_Z 4
_cell_length_a 7.1071(9)
_cell_length_b 14.0822(12)
_cell_length_c 28.851(4)
_cell_measurement_reflns_used 8000
_cell_measurement_temperature 223(2)
_cell_measurement_theta_max 25.75
_cell_measurement_theta_min 2.15
_cell_volume 2872.1(6)
_computing_cell_refinement 'CELL (Stoe IPDS Software, 2000)'
_computing_data_collection 'EXPOSE (Stoe IPDS Software, 2000)'
_computing_data_reduction 'INTEGRATE (Stoe IPDS Software, 2000)'
_computing_molecular_graphics 'PLATON99 (Spek, 1990)'
_computing_publication_material 'SHELXL-97 (Sheldrick, 1997)'
_computing_structure_refinement 'SHELXL-97 (Sheldrick, 1997)'
_computing_structure_solution 'SHELXS-97 (Sheldrick, 1990)'
_diffrn_ambient_temperature 223(2)
_diffrn_detector_area_resol_mean 0.81\%A
_diffrn_measured_fraction_theta_full 0.970
_diffrn_measured_fraction_theta_max 0.970
_diffrn_measurement_device_type 'STOE IPDS'
_diffrn_measurement_method 'phi oscillation'
_diffrn_radiation_monochromator graphite
_diffrn_radiation_source 'fine-focus sealed tube'
_diffrn_radiation_type MoK\a
_diffrn_radiation_wavelength 0.71073
_diffrn_reflns_av_R_equivalents 0.1067
_diffrn_reflns_av_sigmaI/netI 0.2304
_diffrn_reflns_limit_h_max 8
_diffrn_reflns_limit_h_min -8
_diffrn_reflns_limit_k_max 15
_diffrn_reflns_limit_k_min -16
_diffrn_reflns_limit_l_max 34
_diffrn_reflns_limit_l_min -34
_diffrn_reflns_number 20289
_diffrn_reflns_theta_full 25.00
_diffrn_reflns_theta_max 25.00
_diffrn_reflns_theta_min 2.03
_diffrn_standards_decay_% 0
_diffrn_standards_interval_time 0
_diffrn_standards_number 0
_exptl_absorpt_coefficient_mu 5.196
_exptl_absorpt_correction_T_max 0.819
_exptl_absorpt_correction_T_min 0.450
_exptl_absorpt_correction_type multi-scan
_exptl_absorpt_process_details 'MULscanABS, (PLATON03, Speck, 2003)'
_exptl_crystal_colour colourless
_exptl_crystal_density_diffrn 1.488
_exptl_crystal_density_meas ?
_exptl_crystal_density_method 'not measured'
_exptl_crystal_description needle
_exptl_crystal_F_000 1268
_exptl_crystal_size_max 0.40
_exptl_crystal_size_mid 0.15
_exptl_crystal_size_min 0.10
_platon_squeeze_details
;
PLATON: A.L. Spek, J. Appl. Cryst. 36 (2003), 7-13
PLATON version from 20.02.2011
;
_refine_diff_density_max 0.998
_refine_diff_density_min -1.301
_refine_diff_density_rms 0.120
_refine_ls_extinction_method none
_refine_ls_goodness_of_fit_ref 0.568
_refine_ls_hydrogen_treatment constr
_refine_ls_matrix_type full
_refine_ls_number_parameters 149
_refine_ls_number_reflns 4923
_refine_ls_number_restraints 8
_refine_ls_restrained_S_all 0.568
_refine_ls_R_factor_all 0.0844
_refine_ls_R_factor_gt 0.0351
_refine_ls_shift/su_max 0.001
_refine_ls_shift/su_mean 0.000
_refine_ls_structure_factor_coef Fsqd
_refine_ls_weighting_details 'calc w=1/[\s^2^(Fo^2^)+(0.0000P)^2^] where P=(Fo^2^+2Fc^2^)/3'
_refine_ls_weighting_scheme calc
_refine_ls_wR_factor_gt 0.0596
_refine_ls_wR_factor_ref 0.0647
_reflns_number_gt 2225
_reflns_number_total 4923
_reflns_threshold_expression I>2\s(I)
_cod_data_source_file c2dt32423g.txt
_cod_data_source_block compound2a
_cod_depositor_comments
;
The following automatic conversions were performed:

'_exptl_crystal_density_meas' value 'none' was changed to '?' - the
value is perceived as not measured.

Automatic conversion script
Id: cif_fix_values 3008 2015-01-20 13:52:24Z robertas 
;
_cod_original_sg_symbol_H-M 'P 21/c'
_cod_original_formula_sum 'C18 H33 Cl2 N4 O1.50 Pt S1.50'
_cod_database_code 7021004

loop_
_symmetry_equiv_pos_as_xyz
'x, y, z'
'-x, y+1/2, -z+1/2'
'-x, -y, -z'
'x, -y-1/2, z-1/2'

loop_
_atom_site_label
_atom_site_type_symbol
_atom_site_fract_x
_atom_site_fract_y
_atom_site_fract_z
_atom_site_U_iso_or_equiv
_atom_site_adp_type
_atom_site_occupancy
_atom_site_symmetry_multiplicity
_atom_site_calc_flag
_atom_site_refinement_flags
_atom_site_disorder_assembly
_atom_site_disorder_group
C1 C -0.0585(10) 0.2210(7) 0.3518(3) 0.0418(11) Uani 1 1 d . . .
C4 C 0.2238(9) 0.2485(7) 0.3076(3) 0.038(2) Uani 1 1 d . . .
H4A H 0.3469 0.2804 0.3123 0.045 Uiso 1 1 calc R . .
H4B H 0.2446 0.1825 0.2986 0.045 Uiso 1 1 calc R . .
C7 C -0.0858(9) 0.2731(6) 0.2601(3) 0.0332(9) Uani 1 1 d . . .
C6 C -0.1322(9) 0.3261(7) 0.2196(2) 0.0332(9) Uani 1 1 d . . .
H6 H -0.2518 0.3271 0.2023 0.040 Uiso 1 1 calc R . .
C5 C 0.1685(10) 0.3587(6) 0.2414(3) 0.0332(9) Uani 1 1 d . . .
C10 C 0.3594(11) 0.4023(7) 0.2438(3) 0.045(3) Uani 1 1 d . . .
H10A H 0.4467 0.3582 0.2316 0.067 Uiso 1 1 calc R . .
H10B H 0.4029 0.4170 0.2760 0.067 Uiso 1 1 calc R . .
H10C H 0.3534 0.4603 0.2256 0.067 Uiso 1 1 calc R . .
C11 C 0.0269(11) 0.4376(7) 0.1674(3) 0.049(2) Uani 1 1 d D . .
H11 H 0.1014 0.4946 0.1778 0.059 Uiso 0.50 1 calc PR A 1
H11A H 0.1376 0.4803 0.1728 0.059 Uiso 0.50 1 d PR A 2
C8 C 0.141(2) 0.3849(16) 0.1339(6) 0.049(2) Uani 0.50 1 d PD B 1
H8A H 0.2750 0.3919 0.1439 0.073 Uiso 0.50 1 calc PR B 1
H8B H 0.1137 0.4111 0.1028 0.073 Uiso 0.50 1 calc PR B 1
H8C H 0.1077 0.3181 0.1335 0.073 Uiso 0.50 1 calc PR B 1
C8A C 0.055(2) 0.3756(15) 0.1257(6) 0.049(2) Uani 0.50 1 d PD B 2
H8D H 0.1801 0.3474 0.1298 0.073 Uiso 0.50 1 calc PR B 2
H8E H 0.0424 0.4141 0.0976 0.073 Uiso 0.50 1 calc PR B 2
H8F H -0.0397 0.3258 0.1230 0.073 Uiso 0.50 1 calc PR B 2
C9 C -0.161(2) 0.4722(17) 0.1474(7) 0.049(2) Uani 0.50 1 d PD B 1
H9A H -0.2145 0.4276 0.1240 0.073 Uiso 0.50 1 calc PR B 1
H9B H -0.1470 0.5338 0.1331 0.073 Uiso 0.50 1 calc PR B 1
H9C H -0.2438 0.4777 0.1719 0.073 Uiso 0.50 1 calc PR B 1
C9A C -0.153(2) 0.4991(16) 0.1638(7) 0.049(2) Uani 0.50 1 d PD B 2
H9D H -0.2589 0.4624 0.1497 0.073 Uiso 0.50 1 calc PR B 2
H9E H -0.1343 0.5545 0.1447 0.073 Uiso 0.50 1 calc PR B 2
H9F H -0.1777 0.5194 0.1947 0.073 Uiso 0.50 1 calc PR B 2
C3 C 0.2162(10) 0.2716(6) 0.3936(3) 0.0418(11) Uani 1 1 d . . .
C2 C -0.0793(10) 0.2284(6) 0.3976(3) 0.0418(11) Uani 1 1 d . . .
H2 H -0.1919 0.2150 0.4107 0.050 Uiso 1 1 calc R . .
C12 C 0.1103(14) 0.2812(8) 0.4744(3) 0.070(3) Uani 1 1 d D . .
H12 H 0.2481 0.2770 0.4836 0.083 Uiso 0.50 1 calc PR C 1
H12A H 0.2454 0.2947 0.4839 0.083 Uiso 0.50 1 d PR C 2
C13 C 0.062(3) 0.3840(13) 0.4797(9) 0.070(3) Uani 0.50 1 d PD D 1
H13A H 0.1427 0.4225 0.4620 0.104 Uiso 0.50 1 calc PR D 1
H13B H 0.0821 0.4015 0.5123 0.104 Uiso 0.50 1 calc PR D 1
H13C H -0.0692 0.3945 0.4681 0.104 Uiso 0.50 1 calc PR D 1
C13A C -0.007(3) 0.3690(14) 0.4825(9) 0.070(3) Uani 0.50 1 d PD D 2
H13D H -0.1405 0.3534 0.4770 0.104 Uiso 0.50 1 calc PR D 2
H13E H 0.0226 0.4190 0.4613 0.104 Uiso 0.50 1 calc PR D 2
H13F H 0.0218 0.3904 0.5144 0.104 Uiso 0.50 1 calc PR D 2
C14 C 0.023(5) 0.2111(19) 0.5054(9) 0.070(3) Uani 0.50 1 d PD D 1
H14A H -0.1039 0.1953 0.4919 0.104 Uiso 0.50 1 calc PR D 1
H14B H 0.0170 0.2390 0.5360 0.104 Uiso 0.50 1 calc PR D 1
H14C H 0.0993 0.1539 0.5084 0.104 Uiso 0.50 1 calc PR D 1
C14A C 0.031(5) 0.1939(19) 0.4976(9) 0.070(3) Uani 0.50 1 d PD D 2
H14D H -0.0975 0.2070 0.5044 0.104 Uiso 0.50 1 calc PR D 2
H14E H 0.1091 0.1797 0.5263 0.104 Uiso 0.50 1 calc PR D 2
H14F H 0.0304 0.1400 0.4766 0.104 Uiso 0.50 1 calc PR D 2
C15 C 0.4101(10) 0.3061(10) 0.4048(3) 0.054(3) Uani 1 1 d . . .
H15A H 0.4114 0.3749 0.4031 0.081 Uiso 1 1 calc R . .
H15B H 0.4904 0.2802 0.3827 0.081 Uiso 1 1 calc R . .
H15C H 0.4568 0.2861 0.4361 0.081 Uiso 1 1 calc R . .
Cl1 Cl -0.4161(3) 0.09923(17) 0.34501(7) 0.0400(6) Uani 1 1 d . . .
Cl2 Cl -0.4554(3) 0.15996(17) 0.23074(7) 0.0443(7) Uani 1 1 d . . .
N2 N 0.1321(8) 0.2510(5) 0.3508(2) 0.0418(11) Uani 1 1 d . . .
N3 N 0.1044(7) 0.2958(6) 0.2713(2) 0.0332(9) Uani 1 1 d . . .
N4 N 0.0227(8) 0.3766(5) 0.2087(2) 0.0332(9) Uani 1 1 d . B .
N1 N 0.0864(8) 0.2584(5) 0.4226(2) 0.0418(11) Uani 1 1 d . D .
Pt1 Pt -0.23401(4) 0.19206(3) 0.297324(13) 0.03275(10) Uani 1 1 d . . .

loop_
_atom_site_aniso_label
_atom_site_aniso_U_11
_atom_site_aniso_U_22
_atom_site_aniso_U_33
_atom_site_aniso_U_23
_atom_site_aniso_U_13
_atom_site_aniso_U_12
C1 0.0285(16) 0.058(3) 0.038(2) 0.002(2) 0.0016(16) 0.0051(17)
C4 0.022(4) 0.055(7) 0.037(5) 0.014(4) 0.008(4) 0.018(4)
C7 0.0286(16) 0.032(3) 0.039(2) -0.0008(18) -0.0004(15) 0.0028(16)
C6 0.0286(16) 0.032(3) 0.039(2) -0.0008(18) -0.0004(15) 0.0028(16)
C5 0.0286(16) 0.032(3) 0.039(2) -0.0008(18) -0.0004(15) 0.0028(16)
C10 0.034(5) 0.051(8) 0.047(6) 0.010(5) -0.007(4) -0.008(5)
C11 0.049(4) 0.053(6) 0.043(5) 0.006(4) -0.004(4) -0.008(4)
C8 0.049(4) 0.053(6) 0.043(5) 0.006(4) -0.004(4) -0.008(4)
C8A 0.049(4) 0.053(6) 0.043(5) 0.006(4) -0.004(4) -0.008(4)
C9 0.049(4) 0.053(6) 0.043(5) 0.006(4) -0.004(4) -0.008(4)
C9A 0.049(4) 0.053(6) 0.043(5) 0.006(4) -0.004(4) -0.008(4)
C3 0.0285(16) 0.058(3) 0.038(2) 0.002(2) 0.0016(16) 0.0051(17)
C2 0.0285(16) 0.058(3) 0.038(2) 0.002(2) 0.0016(16) 0.0051(17)
C12 0.078(5) 0.096(9) 0.035(4) -0.013(4) 0.005(4) -0.005(5)
C13 0.078(5) 0.096(9) 0.035(4) -0.013(4) 0.005(4) -0.005(5)
C13A 0.078(5) 0.096(9) 0.035(4) -0.013(4) 0.005(4) -0.005(5)
C14 0.078(5) 0.096(9) 0.035(4) -0.013(4) 0.005(4) -0.005(5)
C14A 0.078(5) 0.096(9) 0.035(4) -0.013(4) 0.005(4) -0.005(5)
C15 0.042(4) 0.067(8) 0.051(6) 0.015(8) -0.009(4) 0.016(7)
Cl1 0.0389(11) 0.0375(18) 0.0452(14) 0.0077(11) 0.0118(10) -0.0039(10)
Cl2 0.0462(12) 0.045(2) 0.0396(13) -0.0022(11) -0.0044(10) -0.0091(10)
N2 0.0285(16) 0.058(3) 0.038(2) 0.002(2) 0.0016(16) 0.0051(17)
N3 0.0286(16) 0.032(3) 0.039(2) -0.0008(18) -0.0004(15) 0.0028(16)
N4 0.0286(16) 0.032(3) 0.039(2) -0.0008(18) -0.0004(15) 0.0028(16)
N1 0.0285(16) 0.058(3) 0.038(2) 0.002(2) 0.0016(16) 0.0051(17)
Pt1 0.03052(14) 0.0324(2) 0.03535(16) 0.0017(3) 0.00358(10) 0.0004(3)

loop_
_atom_type_symbol
_atom_type_description
_atom_type_scat_dispersion_real
_atom_type_scat_dispersion_imag
_atom_type_scat_source
C C 0.0033 0.0016 'International Tables Vol C Tables 4.2.6.8 and 6.1.1.4'
H H 0.0000 0.0000 'International Tables Vol C Tables 4.2.6.8 and 6.1.1.4'
Cl Cl 0.1484 0.1585 'International Tables Vol C Tables 4.2.6.8 and 6.1.1.4'
N N 0.0061 0.0033 'International Tables Vol C Tables 4.2.6.8 and 6.1.1.4'
O O 0.0106 0.0060 'International Tables Vol C Tables 4.2.6.8 and 6.1.1.4'
Pt Pt -1.7033 8.3905 'International Tables Vol C Tables 4.2.6.8 and 6.1.1.4'
S S 0.1246 0.1234 'International Tables Vol C Tables 4.2.6.8 and 6.1.1.4'

loop_
_geom_angle_atom_site_label_1
_geom_angle_atom_site_label_2
_geom_angle_atom_site_label_3
_geom_angle
C2 C1 N2 101.4(7)
C2 C1 Pt1 132.9(6)
N2 C1 Pt1 125.3(6)
N3 C4 N2 109.0(5)
N3 C4 H4A 109.9
N2 C4 H4A 109.9
N3 C4 H4B 109.9
N2 C4 H4B 109.9
H4A C4 H4B 108.3
N3 C7 C6 102.3(6)
N3 C7 Pt1 124.8(6)
C6 C7 Pt1 132.8(5)
N4 C6 C7 110.0(6)
N4 C6 H6 125.0
C7 C6 H6 125.0
N3 C5 N4 106.5(6)
N3 C5 C10 127.5(7)
N4 C5 C10 126.0(8)
C5 C10 H10A 109.5
C5 C10 H10B 109.5
H10A C10 H10B 109.5
C5 C10 H10C 109.5
H10A C10 H10C 109.5
H10B C10 H10C 109.5
N4 C11 C9 114.5(11)
N4 C11 C8A 108.8(11)
N4 C11 C8 106.7(11)
C9 C11 C8 115.5(12)
N4 C11 C9A 107.3(11)
C8A C11 C9A 116.5(11)
N4 C11 H11 106.5
C9 C11 H11 106.5
C8 C11 H11 106.5
N4 C11 H11A 108.1
C8A C11 H11A 107.9
C9A C11 H11A 108.0
C11 C8 H8A 109.5
C11 C8 H8B 109.5
C11 C8 H8C 109.5
C11 C8A H8D 109.5
C11 C8A H8E 109.5
H8D C8A H8E 109.5
C11 C8A H8F 109.5
H8D C8A H8F 109.5
H8E C8A H8F 109.5
C11 C9 H9A 109.5
C11 C9 H9B 109.5
C11 C9 H9C 109.5
C11 C9A H9D 109.5
C11 C9A H9E 109.5
H9D C9A H9E 109.5
C11 C9A H9F 109.5
H9D C9A H9F 109.5
H9E C9A H9F 109.5
N1 C3 N2 106.1(6)
N1 C3 C15 127.5(8)
N2 C3 C15 126.4(7)
C1 C2 N1 111.2(7)
C1 C2 H2 124.4
N1 C2 H2 124.4
C13 C12 C14 117.3(16)
C13 C12 N1 107.5(12)
C14 C12 N1 115.8(14)
N1 C12 C13A 108.4(12)
N1 C12 C14A 104.5(12)
C13A C12 C14A 110.5(16)
C13 C12 H12 105.0
C14 C12 H12 105.0
N1 C12 H12 105.0
N1 C12 H12A 108.7
C13A C12 H12A 109.4
C14A C12 H12A 115.0
C12 C13 H13A 109.5
C12 C13 H13B 109.5
C12 C13 H13C 109.5
C12 C13A H13D 109.5
C12 C13A H13E 109.5
H13D C13A H13E 109.5
C12 C13A H13F 109.5
H13D C13A H13F 109.5
H13E C13A H13F 109.5
C12 C14 H14A 109.5
C12 C14 H14B 109.5
C12 C14 H14C 109.5
C12 C14A H14D 109.5
C12 C14A H14E 109.5
H14D C14A H14E 109.5
C12 C14A H14F 109.5
H14D C14A H14F 109.5
H14E C14A H14F 109.5
C3 C15 H15A 109.5
C3 C15 H15B 109.5
H15A C15 H15B 109.5
C3 C15 H15C 109.5
H15A C15 H15C 109.5
H15B C15 H15C 109.5
C3 N2 C1 112.3(6)
C3 N2 C4 126.2(6)
C1 N2 C4 121.2(7)
C5 N3 C7 112.6(6)
C5 N3 C4 123.8(6)
C7 N3 C4 123.2(7)
C5 N4 C6 108.6(7)
C5 N4 C11 126.6(7)
C6 N4 C11 124.9(6)
C3 N1 C2 108.9(7)
C3 N1 C12 125.3(7)
C2 N1 C12 125.5(7)
C1 Pt1 C7 89.1(3)
C1 Pt1 Cl1 89.4(2)
C7 Pt1 Cl1 177.4(3)
C1 Pt1 Cl2 178.4(3)
C7 Pt1 Cl2 90.9(2)
Cl1 Pt1 Cl2 90.49(7)

loop_
_geom_bond_atom_site_label_1
_geom_bond_atom_site_label_2
_geom_bond_distance
C1 C2 1.348(10)
C1 N2 1.422(9)
C1 Pt1 1.946(8)
C4 N3 1.439(9)
C4 N2 1.465(9)
C4 H4A 0.9800
C4 H4B 0.9800
C7 N3 1.395(8)
C7 C6 1.397(10)
C7 Pt1 1.950(8)
C6 N4 1.374(9)
C6 H6 0.9400
C5 N3 1.350(10)
C5 N4 1.352(9)
C5 C10 1.484(11)
C10 H10A 0.9700
C10 H10B 0.9700
C10 H10C 0.9700
C11 N4 1.470(11)
C11 C9 1.480(15)
C11 C8A 1.517(15)
C11 C8 1.519(15)
C11 C9A 1.536(15)
C11 H11 0.9900
C11 H11A 0.9900
C8 H8A 0.9700
C8 H8B 0.9700
C8 H8C 0.9700
C8A H8D 0.9700
C8A H8E 0.9700
C8A H8F 0.9700
C9 H9A 0.9700
C9 H9B 0.9700
C9 H9C 0.9700
C9A H9D 0.9700
C9A H9E 0.9700
C9A H9F 0.9700
C3 N1 1.322(9)
C3 N2 1.347(10)
C3 C15 1.465(11)
C2 N1 1.383(9)
C2 H2 0.9400
C12 C13 1.499(17)
C12 C14 1.510(17)
C12 N1 1.520(11)
C12 C13A 1.524(16)
C12 C14A 1.534(18)
C12 H12 0.9900
C12 H12A 0.9900
C13 H13A 0.9700
C13 H13B 0.9700
C13 H13C 0.9700
C13A H13D 0.9700
C13A H13E 0.9700
C13A H13F 0.9700
C14 H14A 0.9700
C14 H14B 0.9700
C14 H14C 0.9700
C14A H14D 0.9700
C14A H14E 0.9700
C14A H14F 0.9700
C15 H15A 0.9700
C15 H15B 0.9700
C15 H15C 0.9700
Cl1 Pt1 2.376(2)
Cl2 Pt1 2.398(2)

loop_
_geom_torsion_atom_site_label_1
_geom_torsion_atom_site_label_2
_geom_torsion_atom_site_label_3
_geom_torsion_atom_site_label_4
_geom_torsion
N3 C7 C6 N4 -0.4(9)
Pt1 C7 C6 N4 176.1(6)
N2 C1 C2 N1 -1.3(9)
Pt1 C1 C2 N1 -175.1(7)
N1 C3 N2 C1 -1.4(10)
C15 C3 N2 C1 -178.8(10)
N1 C3 N2 C4 -175.2(7)
C15 C3 N2 C4 7.5(15)
C2 C1 N2 C3 1.7(10)
Pt1 C1 N2 C3 176.1(7)
C2 C1 N2 C4 175.8(7)
Pt1 C1 N2 C4 -9.8(11)
N3 C4 N2 C3 -135.7(9)
N3 C4 N2 C1 51.0(10)
N4 C5 N3 C7 -2.0(9)
C10 C5 N3 C7 176.7(8)
N4 C5 N3 C4 171.1(7)
C10 C5 N3 C4 -10.2(14)
C6 C7 N3 C5 1.5(9)
Pt1 C7 N3 C5 -175.4(6)
C6 C7 N3 C4 -171.6(7)
Pt1 C7 N3 C4 11.5(11)
N2 C4 N3 C5 135.1(8)
N2 C4 N3 C7 -52.6(10)
N3 C5 N4 C6 1.6(9)
C10 C5 N4 C6 -177.1(8)
N3 C5 N4 C11 -176.9(8)
C10 C5 N4 C11 4.3(13)
C7 C6 N4 C5 -0.7(9)
C7 C6 N4 C11 177.8(8)
C9 C11 N4 C5 -158.9(11)
C8A C11 N4 C5 97.6(11)
C8 C11 N4 C5 71.9(13)
C9A C11 N4 C5 -135.4(11)
C9 C11 N4 C6 22.8(15)
C8A C11 N4 C6 -80.7(11)
C8 C11 N4 C6 -106.4(11)
C9A C11 N4 C6 46.2(13)
N2 C3 N1 C2 0.5(9)
C15 C3 N1 C2 177.9(10)
N2 C3 N1 C12 -174.3(8)
C15 C3 N1 C12 3.0(14)
C1 C2 N1 C3 0.5(10)
C1 C2 N1 C12 175.4(8)
C13 C12 N1 C3 85.3(13)
C14 C12 N1 C3 -141.4(17)
C13A C12 N1 C3 107.3(12)
C14A C12 N1 C3 -134.8(16)
C13 C12 N1 C2 -88.7(13)
C14 C12 N1 C2 45(2)
C13A C12 N1 C2 -66.7(13)
C14A C12 N1 C2 51.2(17)
C2 C1 Pt1 C7 148.7(10)
N2 C1 Pt1 C7 -23.8(8)
C2 C1 Pt1 Cl1 -29.1(9)
N2 C1 Pt1 Cl1 158.3(7)
N3 C7 Pt1 C1 23.4(7)
C6 C7 Pt1 C1 -152.4(9)
N3 C7 Pt1 Cl2 -158.1(7)
C6 C7 Pt1 Cl2 26.1(8)

loop_
_platon_squeeze_void_nr
_platon_squeeze_void_average_x
_platon_squeeze_void_average_y
_platon_squeeze_void_average_z
_platon_squeeze_void_volume
_platon_squeeze_void_count_electrons
_platon_squeeze_void_content
1 -0.167 0.479 0.000 725 112 '3 (C2 H6 O S)'
2 0.022 0.608 0.500 725 111 '3 (C2 H6 O S)'
